data_4325851
loop_
_publ_author_name
'Jonathan Bould'
'Tom\'a\<s Ba\<se'
'Michael G. S. Londesborough'
'Luis A. Oro'
'Ram\'on Mac\'ias'
'John D. Kennedy'
'Pavel Kub\'at'
'Marcel Fuciman'
'Tom\'a\<s Pol\'ivka'
'Kamil Lang'

_publ_section_title
;
 Reversible Capture of Small Molecules On Bimetallaborane Clusters:
 Synthesis, Structural Characterization, and Photophysical Aspects
;
_journal_name_full 'Inorganic Chemistry'
_journal_page_first 7511
_journal_page_last 7523
_journal_paper_doi 10.1021/ic200374k
_journal_volume 50
_journal_year 2011
_chemical_formula_moiety 'C33 H54 B10 O P4 Pd Pt'
_chemical_formula_sum 'C33 H54 B10 O P4 Pd Pt'
_chemical_formula_weight 1000.23
_chemical_name_systematic
; 
 ? 
;
_space_group_IT_number 33
_symmetry_cell_setting orthorhombic
_symmetry_space_group_name_Hall 'P 2c -2n'
_symmetry_space_group_name_H-M 'P n a 21'
_atom_sites_solution_hydrogens geom
_atom_sites_solution_primary direct
_atom_sites_solution_secondary difmap
_audit_creation_method SHELXL-97
_cell_angle_alpha 90.00
_cell_angle_beta 90.00
_cell_angle_gamma 90.00
_cell_formula_units_Z 4
_cell_length_a 23.566(5)
_cell_length_b 10.827(2)
_cell_length_c 17.533(4)
_cell_measurement_reflns_used 9828
_cell_measurement_temperature 150(2)
_cell_measurement_theta_max 56.66
_cell_measurement_theta_min 4.65
_cell_volume 4473.5(16)
_computing_cell_refinement
;
APEX 2 software, Bruker Nonius 2004 
;
_computing_data_collection
;
APEX 2 software, Bruker Nonius 2004 
;
_computing_data_reduction
;
SAINT - Bruker Integration program embedded in
APEX 2 software, Bruker Nonius 2004 
;
_computing_molecular_graphics 'ORTEP-III Version 1.08 (Farrugia, 2005)'
_computing_publication_material
;
enCIFer: A program for viewing, editing and visualising CIFs. 
F. H. Allen, O. Johnson, G. P. Shields, B. R. Smith, M. Towler, 
J. Applied Cryst., 37, 331-334, 2004
;
_diffrn_ambient_temperature 150(2)
_diffrn_detector_area_resol_mean
;
120 microns
;
_diffrn_measured_fraction_theta_full 0.997
_diffrn_measured_fraction_theta_max 0.997
_diffrn_measurement_device_type
;
Mach3 kappa-type 4-circle goniostat.
;
_diffrn_measurement_method 'rotation images'
_diffrn_radiation_detector 'ApexII camera'
_diffrn_radiation_monochromator
;
graphite model mounted in "parallel" mode
;
_diffrn_radiation_source
;
Bruker Nonius FR591 rotating anode generator
;
_diffrn_radiation_type MoK\a
_diffrn_radiation_wavelength 0.71073
_diffrn_reflns_av_R_equivalents 0.0433
_diffrn_reflns_av_sigmaI/netI 0.0417
_diffrn_reflns_limit_h_max 31
_diffrn_reflns_limit_h_min -31
_diffrn_reflns_limit_k_max 14
_diffrn_reflns_limit_k_min -14
_diffrn_reflns_limit_l_max 23
_diffrn_reflns_limit_l_min -22
_diffrn_reflns_number 49243
_diffrn_reflns_theta_full 28.34
_diffrn_reflns_theta_max 28.34
_diffrn_reflns_theta_min 2.07
_diffrn_standards_decay_% 0
_diffrn_standards_interval_count 0
_diffrn_standards_interval_time 0
_diffrn_standards_number 0
_exptl_absorpt_coefficient_mu 3.694
_exptl_absorpt_correction_T_max 0.8973
_exptl_absorpt_correction_T_min 0.3580
_exptl_absorpt_correction_type multi-scan
_exptl_absorpt_process_details
;
See Sheldrick, G. M. (2002). SADABS. Version 
2.03. University of Gottingen, Germany.
;
_exptl_crystal_colour orange
_exptl_crystal_density_diffrn 1.485
_exptl_crystal_description plate
_exptl_crystal_F_000 1976
_exptl_crystal_size_max 0.35
_exptl_crystal_size_mid 0.28
_exptl_crystal_size_min 0.03
_refine_diff_density_max 0.659
_refine_diff_density_min -1.458
_refine_diff_density_rms 0.097
_refine_ls_abs_structure_details 'Flack H D (1983), Acta Cryst. A39, 876-881'
_refine_ls_abs_structure_Flack 0.022(5)
_refine_ls_extinction_method none
_refine_ls_goodness_of_fit_ref 1.032
_refine_ls_hydrogen_treatment constr
_refine_ls_matrix_type full
_refine_ls_number_parameters 548
_refine_ls_number_reflns 11046
_refine_ls_number_restraints 1
_refine_ls_restrained_S_all 1.032
_refine_ls_R_factor_all 0.0269
_refine_ls_R_factor_gt 0.0243
_refine_ls_shift/su_max 0.005
_refine_ls_shift/su_mean 0.000
_refine_ls_structure_factor_coef Fsqd
_refine_ls_weighting_details
; calc 
 [1.00000+0.00000exp(0.00(sin\q/\l)^2^)]/ 
   [\s^2^(Fo^2^)+0.0000+0.0000*P+(0.0334P)^2^+0.0000sin\q/\l] 
 where P = 0.00000Fo^2^ + 1.00000Fc^2^ 
;
_refine_ls_weighting_scheme calc
_refine_ls_wR_factor_gt 0.0620
_refine_ls_wR_factor_ref 0.0631
_reflns_number_gt 10281
_reflns_number_total 11046
_reflns_threshold_expression >2sigma(I)
_cod_data_source_file ic200374k_si_002_3.cif
_cod_data_source_block compound10
_cod_original_cell_volume 4473.6(16)
_cod_database_code 4325851

loop_
_symmetry_equiv_pos_as_xyz
'x, y, z'
'-x, -y, z+1/2'
'-x+1/2, y+1/2, z+1/2'
'x+1/2, -y+1/2, z'

loop_
_atom_site_label
_atom_site_type_symbol
_atom_site_fract_x
_atom_site_fract_y
_atom_site_fract_z
_atom_site_U_iso_or_equiv
_atom_site_adp_type
_atom_site_occupancy
_atom_site_symmetry_multiplicity
_atom_site_calc_flag
_atom_site_refinement_flags
_atom_site_disorder_assembly
_atom_site_disorder_group
Pt2B Pt 0.62236(10) 0.0497(2) 0.76541(11) 0.01634(6) Uani 0.4072(7) 1 d P A 1
Pt1A Pt 0.53668(7) 0.20100(14) 0.71337(4) 0.01330(5) Uani 0.5928(7) 1 d P A 2
Pd1B Pd 0.5367(2) 0.1986(4) 0.7135(2) 0.01330(5) Uani 0.4072(7) 1 d P A 1
Pd2A Pd 0.62263(13) 0.0505(3) 0.76445(16) 0.01634(6) Uani 0.59 1 d P A 2
P1 P 0.54493(4) 0.39634(8) 0.65714(6) 0.01801(17) Uani 1 1 d . . .
P2 P 0.46343(4) 0.25245(9) 0.79997(6) 0.01990(19) Uani 1 1 d . . .
P3 P 0.62556(5) -0.03434(9) 0.88946(7) 0.0237(2) Uani 1 1 d . . .
P4A P 0.72061(7) 0.0680(2) 0.76258(13) 0.0153(5) Uani 0.486(4) 1 d P A 1
P4B P 0.71566(8) 0.1445(3) 0.75898(13) 0.0234(6) Uani 0.514(4) 1 d P A 2
O2 O 0.60731(13) 0.3038(2) 0.84774(17) 0.0305(6) Uani 1 1 d . A .
C1 C 0.59696(16) 0.2338(3) 0.8002(2) 0.0223(7) Uani 1 1 d . . .
C11 C 0.59588(17) 0.4137(4) 0.5797(2) 0.0265(8) Uani 1 1 d . A .
H11A H 0.5895 0.4928 0.5539 0.040 Uiso 1 1 calc R . .
H11B H 0.5910 0.3461 0.5431 0.040 Uiso 1 1 calc R . .
H11C H 0.6345 0.4117 0.6004 0.040 Uiso 1 1 calc R . .
C12 C 0.56560(16) 0.5252(3) 0.7182(3) 0.0273(8) Uani 1 1 d . A .
H12A H 0.6008 0.5045 0.7450 0.041 Uiso 1 1 calc R . .
H12B H 0.5355 0.5413 0.7554 0.041 Uiso 1 1 calc R . .
H12C H 0.5716 0.5990 0.6868 0.041 Uiso 1 1 calc R . .
C21 C 0.39271(16) 0.2059(3) 0.7714(3) 0.0292(8) Uani 1 1 d . A .
H21A H 0.3653 0.2330 0.8099 0.044 Uiso 1 1 calc R . .
H21B H 0.3912 0.1158 0.7666 0.044 Uiso 1 1 calc R . .
H21C H 0.3834 0.2438 0.7222 0.044 Uiso 1 1 calc R . .
C22 C 0.46945(19) 0.1824(4) 0.8950(3) 0.0321(10) Uani 1 1 d . A .
H22A H 0.4415 0.2200 0.9293 0.048 Uiso 1 1 calc R . .
H22B H 0.5077 0.1965 0.9151 0.048 Uiso 1 1 calc R . .
H22C H 0.4624 0.0934 0.8914 0.048 Uiso 1 1 calc R . .
C31 C 0.6842(3) -0.1418(4) 0.9079(3) 0.0496(14) Uani 1 1 d . A .
C32 C 0.5654(2) -0.1243(4) 0.9205(3) 0.0374(10) Uani 1 1 d . A .
H32A H 0.5733 -0.1599 0.9707 0.056 Uiso 1 1 calc R . .
H32B H 0.5583 -0.1907 0.8838 0.056 Uiso 1 1 calc R . .
H32C H 0.5319 -0.0709 0.9238 0.056 Uiso 1 1 calc R . .
C33 C 0.63238(19) 0.0775(4) 0.9660(2) 0.0289(8) Uani 1 1 d . A .
H33D H 0.5993 0.1324 0.9659 0.043 Uiso 1 1 calc R . .
H33E H 0.6669 0.1263 0.9584 0.043 Uiso 1 1 calc R . .
H33C H 0.6346 0.0342 1.0150 0.043 Uiso 1 1 calc R . .
C35 C 0.7610(2) -0.2212(5) 0.9821(3) 0.0444(12) Uani 1 1 d . . .
H35 H 0.7748 -0.2340 1.0324 0.053 Uiso 1 1 calc R A 3
C36 C 0.71729(18) -0.1386(4) 0.9695(2) 0.0332(9) Uani 1 1 d . A .
H36 H 0.7105 -0.0763 1.0066 0.040 Uiso 1 1 calc R . .
C41 C 0.75457(16) 0.1591(4) 0.8436(2) 0.0264(8) Uani 1 1 d . . .
C111 C 0.47920(17) 0.4483(3) 0.6115(2) 0.0205(7) Uani 1 1 d . A .
C112 C 0.43683(17) 0.3645(3) 0.5923(2) 0.0244(8) Uani 1 1 d . . .
H112 H 0.4416 0.2794 0.6040 0.029 Uiso 1 1 calc R A .
C113 C 0.38815(19) 0.4031(4) 0.5566(3) 0.0343(9) Uani 1 1 d . A .
H113 H 0.3599 0.3445 0.5431 0.041 Uiso 1 1 calc R . .
C114 C 0.3798(2) 0.5271(4) 0.5402(3) 0.0447(13) Uani 1 1 d . . .
H114 H 0.3457 0.5539 0.5165 0.054 Uiso 1 1 calc R A .
C115 C 0.4218(2) 0.6113(4) 0.5585(3) 0.0416(11) Uani 1 1 d . A .
H115 H 0.4164 0.6963 0.5470 0.050 Uiso 1 1 calc R . .
C116 C 0.47195(19) 0.5734(4) 0.5937(3) 0.0302(9) Uani 1 1 d . . .
H116 H 0.5008 0.6316 0.6054 0.036 Uiso 1 1 calc R A .
C211 C 0.45529(15) 0.4159(3) 0.8242(2) 0.0207(7) Uani 1 1 d . A .
C212 C 0.42047(15) 0.4925(3) 0.7803(2) 0.0254(8) Uani 1 1 d . . .
H212 H 0.4001 0.4599 0.7380 0.030 Uiso 1 1 calc R A .
C213 C 0.41591(19) 0.6180(4) 0.7991(3) 0.0348(9) Uani 1 1 d . A .
H213 H 0.3917 0.6704 0.7704 0.042 Uiso 1 1 calc R . .
C214 C 0.4463(2) 0.6653(4) 0.8589(3) 0.0377(10) Uani 1 1 d . . .
H214 H 0.4435 0.7506 0.8710 0.045 Uiso 1 1 calc R A .
C215 C 0.4809(2) 0.5899(4) 0.9015(2) 0.0336(9) Uani 1 1 d . A .
H215 H 0.5020 0.6238 0.9427 0.040 Uiso 1 1 calc R . .
C216 C 0.48554(18) 0.4653(4) 0.8853(2) 0.0271(8) Uani 1 1 d . . .
H216 H 0.5092 0.4138 0.9155 0.033 Uiso 1 1 calc R A .
C32A C 0.7125(4) -0.1969(7) 0.8376(6) 0.039(2) Uani 0.486(4) 1 d P A 3
H13 H 0.6990 -0.1787 0.7878 0.047 Uiso 0.486(4) 1 calc PR A 3
C33A C 0.7589(5) -0.2751(9) 0.8488(7) 0.047(3) Uani 0.486(4) 1 d P A 3
H33A H 0.7729 -0.3214 0.8068 0.057 Uiso 0.486(4) 1 calc PR A 3
C34A C 0.7855(4) -0.2875(9) 0.9199(7) 0.041(2) Uani 0.486(4) 1 d P A 3
H34A H 0.8182 -0.3376 0.9264 0.050 Uiso 0.486(4) 1 calc PR A 3
C42A C 0.7921(4) 0.1044(10) 0.8910(6) 0.030(2) Uiso 0.486(4) 1 d P A 1
H42A H 0.8000 0.0191 0.8841 0.035 Uiso 0.486(4) 1 calc PR A 1
C43A C 0.8188(6) 0.1646(15) 0.9473(8) 0.040(3) Uani 0.486(4) 1 d P A 1
H43A H 0.8459 0.1244 0.9787 0.047 Uiso 0.486(4) 1 calc PR A 1
C44A C 0.8053(6) 0.2859(12) 0.9577(8) 0.047(3) Uiso 0.486(4) 1 d P A 1
H44A H 0.8211 0.3290 0.9998 0.056 Uiso 0.486(4) 1 calc PR A 1
C45A C 0.7672(4) 0.3515(9) 0.9061(7) 0.045(3) Uani 0.486(4) 1 d P A 1
H45A H 0.7604 0.4377 0.9103 0.054 Uiso 0.486(4) 1 calc PR A 1
C46A C 0.7410(4) 0.2779(9) 0.8491(6) 0.030(2) Uani 0.486(4) 1 d P A 1
H46A H 0.7140 0.3132 0.8153 0.036 Uiso 0.486(4) 1 calc PR A 1
C47A C 0.7582(3) -0.0769(6) 0.7589(6) 0.0306(19) Uani 0.486(4) 1 d P A 1
H47A H 0.7332 -0.1435 0.7762 0.046 Uiso 0.486(4) 1 calc PR A 1
H47B H 0.7916 -0.0727 0.7921 0.046 Uiso 0.486(4) 1 calc PR A 1
H47C H 0.7703 -0.0932 0.7064 0.046 Uiso 0.486(4) 1 calc PR A 1
C48A C 0.7489(4) 0.1472(8) 0.6806(5) 0.0235(17) Uani 0.486(4) 1 d P A 1
H48A H 0.7895 0.1287 0.6757 0.035 Uiso 0.486(4) 1 calc PR A 1
H48B H 0.7437 0.2365 0.6869 0.035 Uiso 0.486(4) 1 calc PR A 1
H48C H 0.7290 0.1196 0.6346 0.035 Uiso 0.486(4) 1 calc PR A 1
C32B C 0.6738(4) -0.2694(7) 0.8763(5) 0.036(2) Uani 0.514(4) 1 d P A 4
H14 H 0.6409 -0.2881 0.8474 0.044 Uiso 0.514(4) 1 calc PR A 4
C33B C 0.7149(4) -0.3583(8) 0.8916(6) 0.047(2) Uani 0.514(4) 1 d P A 4
H33B H 0.7140 -0.4348 0.8651 0.056 Uiso 0.514(4) 1 calc PR A 4
C34B C 0.7567(5) -0.3365(11) 0.9449(7) 0.052(3) Uani 0.514(4) 1 d P A 4
H34B H 0.7830 -0.4001 0.9567 0.062 Uiso 0.514(4) 1 calc PR A 4
C42B C 0.7936(4) 0.0748(9) 0.8740(6) 0.026(2) Uiso 0.514(4) 1 d P A 2
H42B H 0.7980 -0.0020 0.8485 0.031 Uiso 0.514(4) 1 calc PR A 2
C43B C 0.8258(5) 0.0952(13) 0.9381(8) 0.044(3) Uani 0.514(4) 1 d P A 2
H43B H 0.8529 0.0361 0.9548 0.053 Uiso 0.514(4) 1 calc PR A 2
C44B C 0.8178(6) 0.2032(14) 0.9772(8) 0.047(3) Uani 0.514(4) 1 d P A 2
H44B H 0.8392 0.2154 1.0226 0.056 Uiso 0.514(4) 1 calc PR A 2
C45B C 0.7803(6) 0.2972(11) 0.9551(8) 0.050(3) Uiso 0.514(4) 1 d P A 2
H45B H 0.7763 0.3719 0.9830 0.060 Uiso 0.514(4) 1 calc PR A 2
C46B C 0.7490(5) 0.2724(10) 0.8883(7) 0.039(2) Uani 0.514(4) 1 d P A 2
H46B H 0.7227 0.3330 0.8714 0.047 Uiso 0.514(4) 1 calc PR A 2
C47B C 0.7657(4) 0.0662(11) 0.6966(5) 0.046(3) Uani 0.514(4) 1 d P A 2
H47D H 0.8041 0.0971 0.7064 0.069 Uiso 0.514(4) 1 calc PR A 2
H47E H 0.7555 0.0821 0.6433 0.069 Uiso 0.514(4) 1 calc PR A 2
H47F H 0.7645 -0.0229 0.7064 0.069 Uiso 0.514(4) 1 calc PR A 2
C48B C 0.7203(3) 0.3037(7) 0.7198(6) 0.0353(19) Uani 0.514(4) 1 d P A 2
H1 H 0.7518 0.3476 0.7441 0.053 Uiso 0.514(4) 1 calc PR A 2
H2 H 0.6847 0.3477 0.7300 0.053 Uiso 0.514(4) 1 calc PR A 2
H3 H 0.7267 0.2998 0.6646 0.053 Uiso 0.514(4) 1 calc PR A 2
B3 B 0.52803(18) -0.0044(3) 0.7481(2) 0.0196(8) Uani 1 1 d . . .
H3A H 0.5065 -0.0112 0.8049 0.023 Uiso 1 1 calc R A 1
B4 B 0.48800(17) 0.0432(3) 0.6590(2) 0.0185(7) Uani 1 1 d . A .
H4 H 0.4417 0.0662 0.6582 0.022 Uiso 1 1 calc R B 1
B5 B 0.53790(16) 0.1157(4) 0.5954(2) 0.0180(8) Uani 1 1 d . . .
H5 H 0.5245 0.1873 0.5530 0.022 Uiso 1 1 calc R A 1
B6 B 0.60979(17) 0.1148(4) 0.6412(2) 0.0181(8) Uani 1 1 d . A .
H6 H 0.6422 0.1873 0.6276 0.022 Uiso 1 1 calc R C 1
B7 B 0.58055(17) -0.1209(3) 0.7174(3) 0.0211(7) Uani 1 1 d . A .
H7 H 0.5923 -0.2017 0.7541 0.025 Uiso 1 1 calc R D 1
B8 B 0.51214(18) -0.1109(4) 0.6749(2) 0.0215(8) Uani 1 1 d . A .
H8 H 0.4800 -0.1844 0.6872 0.026 Uiso 1 1 calc R . .
B9 B 0.5186(2) -0.0425(4) 0.5828(3) 0.0230(8) Uani 1 1 d . A .
H9 H 0.4920 -0.0726 0.5332 0.028 Uiso 1 1 calc R . .
B10 B 0.59117(16) 0.0041(4) 0.5720(2) 0.0178(7) Uani 1 1 d . A .
H10 H 0.6124 0.0092 0.5149 0.021 Uiso 1 1 calc R . .
B11 B 0.62983(19) -0.0503(4) 0.6515(3) 0.0206(9) Uani 1 1 d . . .
H11 H 0.6743 -0.0847 0.6440 0.025 Uiso 1 1 calc R A 1
B12 B 0.57318(19) -0.1388(4) 0.6170(2) 0.0218(8) Uani 1 1 d . A .
H12 H 0.5813 -0.2303 0.5893 0.026 Uiso 1 1 calc R . .

loop_
_atom_site_aniso_label
_atom_site_aniso_U_11
_atom_site_aniso_U_22
_atom_site_aniso_U_33
_atom_site_aniso_U_23
_atom_site_aniso_U_13
_atom_site_aniso_U_12
Pt2B 0.01564(9) 0.02120(10) 0.01218(10) -0.00171(8) -0.00048(8) 0.00258(7)
Pt1A 0.01499(7) 0.01347(9) 0.01145(8) -0.00032(7) 0.00053(7) -0.00015(6)
Pd1B 0.01499(7) 0.01347(9) 0.01145(8) -0.00032(7) 0.00053(7) -0.00015(6)
Pd2A 0.01564(9) 0.02120(10) 0.01218(10) -0.00171(8) -0.00048(8) 0.00258(7)
P1 0.0232(4) 0.0151(4) 0.0157(4) 0.0000(4) -0.0003(4) -0.0028(3)
P2 0.0209(4) 0.0209(4) 0.0179(5) 0.0004(4) 0.0056(3) 0.0044(3)
P3 0.0348(6) 0.0204(5) 0.0159(5) -0.0013(4) -0.0050(4) 0.0055(4)
P4A 0.0130(7) 0.0151(12) 0.0180(8) -0.0008(9) -0.0002(8) 0.0003(6)
P4B 0.0180(8) 0.0325(16) 0.0197(9) 0.0033(10) -0.0028(8) -0.0031(8)
O2 0.0314(15) 0.0277(14) 0.0325(16) -0.0111(12) -0.0098(13) 0.0040(11)
C1 0.0257(18) 0.0287(17) 0.0126(16) -0.0028(15) -0.0035(14) 0.0135(15)
C11 0.0239(19) 0.0292(19) 0.026(2) 0.0047(16) 0.0051(16) -0.0042(15)
C12 0.0339(19) 0.0181(14) 0.030(2) -0.0034(17) -0.004(2) -0.0105(13)
C21 0.0241(18) 0.0279(18) 0.036(2) -0.0032(18) 0.0092(19) -0.0003(13)
C22 0.038(2) 0.036(2) 0.022(2) 0.0080(17) 0.0121(17) 0.0119(18)
C31 0.073(4) 0.039(2) 0.037(3) -0.011(2) -0.030(3) 0.030(3)
C32 0.053(3) 0.033(2) 0.026(2) 0.0095(18) -0.004(2) -0.009(2)
C33 0.038(2) 0.029(2) 0.0197(19) -0.0065(16) 0.0018(17) -0.0004(16)
C35 0.041(3) 0.051(3) 0.041(3) 0.019(2) -0.013(2) -0.001(2)
C36 0.031(2) 0.044(2) 0.025(2) 0.0081(18) -0.0039(17) 0.0002(19)
C41 0.0150(17) 0.035(2) 0.029(2) 0.0044(17) -0.0016(15) -0.0054(15)
C111 0.0274(19) 0.0200(16) 0.0142(17) 0.0038(14) -0.0007(15) 0.0067(15)
C112 0.032(2) 0.0206(17) 0.0210(19) -0.0017(15) -0.0011(16) 0.0048(15)
C113 0.035(2) 0.037(2) 0.031(2) -0.0064(19) -0.0027(18) 0.0082(19)
C114 0.046(3) 0.044(3) 0.044(3) 0.002(2) -0.014(2) 0.023(2)
C115 0.049(3) 0.024(2) 0.052(3) 0.013(2) -0.001(2) 0.0127(19)
C116 0.038(2) 0.0222(18) 0.030(2) 0.0021(16) 0.0039(18) 0.0014(16)
C211 0.0190(16) 0.0228(17) 0.0201(18) -0.0024(15) 0.0036(14) 0.0003(13)
C212 0.0193(17) 0.0291(17) 0.028(2) -0.0040(16) -0.0025(14) -0.0004(14)
C213 0.036(2) 0.029(2) 0.039(2) 0.0010(19) 0.000(2) 0.0051(17)
C214 0.043(3) 0.026(2) 0.044(3) -0.0100(19) 0.005(2) -0.0054(19)
C215 0.038(2) 0.042(2) 0.021(2) -0.0109(18) 0.0044(17) -0.009(2)
C216 0.029(2) 0.034(2) 0.0181(19) -0.0040(16) -0.0020(16) 0.0039(16)
C32A 0.053(6) 0.027(4) 0.037(5) 0.003(4) -0.016(5) 0.016(4)
C33A 0.046(6) 0.039(5) 0.056(7) -0.004(5) -0.003(5) 0.012(4)
C34A 0.030(5) 0.044(5) 0.050(6) 0.018(5) -0.010(5) 0.014(4)
C43A 0.038(7) 0.056(9) 0.025(7) 0.003(7) -0.006(6) -0.027(7)
C45A 0.035(5) 0.034(5) 0.066(8) -0.020(5) 0.012(5) -0.021(4)
C46A 0.027(5) 0.042(5) 0.020(5) 0.001(5) 0.000(4) -0.009(4)
C47A 0.016(3) 0.028(4) 0.048(5) -0.021(4) -0.003(4) 0.007(3)
C48A 0.028(4) 0.023(4) 0.020(4) 0.008(3) 0.001(3) 0.000(3)
C32B 0.048(5) 0.026(4) 0.035(5) -0.001(4) -0.008(4) 0.006(4)
C33B 0.055(6) 0.027(4) 0.059(6) 0.003(4) -0.006(5) 0.014(4)
C34B 0.047(6) 0.055(6) 0.053(6) 0.028(5) 0.007(5) 0.027(5)
C43B 0.027(5) 0.059(7) 0.045(7) 0.022(7) -0.009(4) -0.009(6)
C44B 0.032(5) 0.065(10) 0.043(8) -0.007(6) -0.016(6) -0.018(5)
C46B 0.040(6) 0.046(6) 0.032(6) 0.001(5) -0.004(5) 0.002(4)
C47B 0.025(4) 0.083(7) 0.030(5) -0.024(5) 0.001(4) -0.015(4)
C48B 0.028(4) 0.041(4) 0.037(5) 0.010(4) -0.007(5) -0.005(3)
B3 0.031(2) 0.0138(16) 0.0141(19) 0.0023(14) 0.0033(15) -0.0043(15)
B4 0.0167(17) 0.0177(17) 0.021(2) -0.0024(16) 0.0024(16) -0.0016(14)
B5 0.0187(18) 0.0225(19) 0.0129(18) -0.0038(15) 0.0014(14) 0.0006(14)
B6 0.0186(18) 0.0195(18) 0.0164(19) -0.0018(15) 0.0023(15) -0.0016(15)
B7 0.032(2) 0.0171(16) 0.0146(17) -0.0023(18) -0.0020(19) 0.0012(14)
B8 0.025(2) 0.0178(17) 0.021(2) -0.0041(16) 0.0015(17) -0.0019(15)
B9 0.028(2) 0.0237(19) 0.018(2) -0.0019(16) 0.0009(17) -0.0015(17)
B10 0.0166(18) 0.0245(18) 0.0124(17) -0.0023(15) 0.0052(14) -0.0018(15)
B11 0.024(2) 0.024(2) 0.014(2) -0.0066(16) 0.0020(16) 0.0000(15)
B12 0.029(2) 0.0180(18) 0.018(2) -0.0020(16) 0.0026(17) 0.0042(16)

loop_
_atom_type_symbol
_atom_type_description
_atom_type_scat_dispersion_real
_atom_type_scat_dispersion_imag
_atom_type_scat_source
C C 0.0033 0.0016 'International Tables Vol C Tables 4.2.6.8 and 6.1.1.4'
H H 0.0000 0.0000 'International Tables Vol C Tables 4.2.6.8 and 6.1.1.4'
B B 0.0013 0.0007 'International Tables Vol C Tables 4.2.6.8 and 6.1.1.4'
O O 0.0106 0.0060 'International Tables Vol C Tables 4.2.6.8 and 6.1.1.4'
P P 0.1023 0.0942 'International Tables Vol C Tables 4.2.6.8 and 6.1.1.4'
Pd Pd -0.9988 1.0072 'International Tables Vol C Tables 4.2.6.8 and 6.1.1.4'
Pt Pt -1.7033 8.3905 'International Tables Vol C Tables 4.2.6.8 and 6.1.1.4'

loop_
_geom_angle_atom_site_label_1
_geom_angle_atom_site_label_2
_geom_angle_atom_site_label_3
_geom_angle
C1 Pt2B B7 137.46(18)
C1 Pt2B B11 134.78(18)
B7 Pt2B B11 46.98(16)
C1 Pt2B B6 87.07(16)
B7 Pt2B B6 80.91(16)
B11 Pt2B B6 47.79(15)
C1 Pt2B B3 90.24(16)
B7 Pt2B B3 47.63(15)
B11 Pt2B B3 80.77(16)
B6 Pt2B B3 80.26(15)
C1 Pt2B P4A 101.68(15)
B7 Pt2B P4A 119.79(15)
B11 Pt2B P4A 86.84(14)
B6 Pt2B P4A 94.68(14)
B3 Pt2B P4A 166.85(15)
C1 Pt2B P3 95.98(12)
B7 Pt2B P3 92.43(14)
B11 Pt2B P3 128.50(15)
B6 Pt2B P3 172.72(16)
B3 Pt2B P3 93.09(13)
P4A Pt2B P3 91.19(10)
C1 Pt2B Pd1B 49.37(14)
B7 Pt2B Pd1B 92.08(15)
B11 Pt2B Pd1B 92.62(15)
B6 Pt2B Pd1B 54.00(13)
B3 Pt2B Pd1B 53.03(14)
P4A Pt2B Pd1B 132.59(15)
P3 Pt2B Pd1B 123.84(12)
C1 Pt1A B5 135.89(16)
C1 Pt1A B4 140.32(16)
B5 Pt1A B4 46.82(15)
C1 Pt1A B3 91.78(15)
B5 Pt1A B3 81.36(15)
B4 Pt1A B3 48.87(15)
C1 Pt1A B6 87.80(15)
B5 Pt1A B6 48.09(14)
B4 Pt1A B6 81.04(15)
B3 Pt1A B6 79.85(15)
C1 Pt1A P1 95.49(12)
B5 Pt1A P1 89.01(12)
B4 Pt1A P1 123.07(12)
B3 Pt1A P1 170.36(12)
B6 Pt1A P1 94.10(11)
C1 Pt1A P2 89.35(11)
B5 Pt1A P2 133.74(12)
B4 Pt1A P2 94.47(12)
B3 Pt1A P2 89.60(11)
B6 Pt1A P2 168.97(12)
P1 Pt1A P2 96.78(7)
C1 Pt1A Pd2A 50.91(12)
B5 Pt1A Pd2A 92.66(13)
B4 Pt1A Pd2A 93.61(13)
B3 Pt1A Pd2A 53.83(13)
B6 Pt1A Pd2A 52.82(12)
P1 Pt1A Pd2A 127.68(10)
P2 Pt1A Pd2A 117.91(8)
C1 Pd1B B4 141.5(3)
C1 Pd1B B5 136.3(3)
B4 Pd1B B5 47.10(17)
C1 Pd1B B3 92.4(2)
B4 Pd1B B3 49.37(18)
B5 Pd1B B3 82.1(2)
C1 Pd1B B6 88.0(2)
B4 Pd1B B6 81.61(19)
B5 Pd1B B6 48.28(16)
B3 Pd1B B6 80.6(2)
C1 Pd1B P1 94.7(2)
B4 Pd1B P1 122.8(2)
B5 Pd1B P1 88.59(17)
B3 Pd1B P1 170.7(2)
B6 Pd1B P1 93.69(18)
C1 Pd1B P2 89.18(17)
B4 Pd1B P2 94.8(2)
B5 Pd1B P2 133.9(2)
B3 Pd1B P2 90.10(18)
B6 Pd1B P2 170.1(2)
P1 Pd1B P2 95.99(16)
C1 Pd1B Pt2B 51.14(14)
B4 Pd1B Pt2B 94.39(19)
B5 Pd1B Pt2B 93.51(18)
B3 Pd1B Pt2B 54.02(15)
B6 Pd1B Pt2B 53.51(14)
P1 Pd1B Pt2B 127.68(19)
P2 Pd1B Pt2B 118.00(15)
C1 Pd2A B7 137.3(2)
C1 Pd2A B11 135.6(2)
B7 Pd2A B11 47.05(17)
C1 Pd2A B6 87.57(17)
B7 Pd2A B6 81.21(17)
B11 Pd2A B6 48.11(16)
C1 Pd2A B3 90.12(18)
B7 Pd2A B3 47.50(15)
B11 Pd2A B3 80.86(18)
B6 Pd2A B3 80.49(17)
C1 Pd2A P3 95.48(14)
B7 Pd2A P3 91.82(16)
B11 Pd2A P3 128.08(18)
B6 Pd2A P3 172.32(19)
B3 Pd2A P3 92.44(15)
C1 Pd2A P4B 83.08(16)
B7 Pd2A P4B 136.76(18)
B11 Pd2A P4B 95.74(16)
B6 Pd2A P4B 87.40(15)
B3 Pd2A P4B 166.36(18)
P3 Pd2A P4B 99.95(12)
C1 Pd2A Pt1A 49.15(12)
B7 Pd2A Pt1A 92.55(14)
B11 Pd2A Pt1A 93.21(15)
B6 Pd2A Pt1A 54.22(12)
B3 Pd2A Pt1A 53.48(12)
P3 Pd2A Pt1A 123.41(12)
P4B Pd2A Pt1A 113.94(14)
C11 P1 C12 100.48(19)
C11 P1 C111 101.52(18)
C12 P1 C111 104.31(17)
C11 P1 Pt1A 117.51(14)
C12 P1 Pt1A 117.77(15)
C111 P1 Pt1A 113.03(13)
C11 P1 Pd1B 117.32(17)
C12 P1 Pd1B 117.95(17)
C111 P1 Pd1B 113.03(17)
Pt1A P1 Pd1B 0.21(15)
C21 P2 C211 103.69(16)
C21 P2 C22 102.0(2)
C211 P2 C22 101.35(19)
C21 P2 Pt1A 115.36(15)
C211 P2 Pt1A 116.94(13)
C22 P2 Pt1A 115.40(14)
C21 P2 Pd1B 115.15(18)
C211 P2 Pd1B 117.55(16)
C22 P2 Pd1B 114.99(17)
Pt1A P2 Pd1B 0.62(14)
C32 P3 C33 101.9(2)
C32 P3 C31 101.3(3)
C33 P3 C31 103.1(2)
C32 P3 Pt2B 117.43(16)
C33 P3 Pt2B 115.31(15)
C31 P3 Pt2B 115.53(19)
C32 P3 Pd2A 117.61(17)
C33 P3 Pd2A 115.24(16)
C31 P3 Pd2A 115.4(2)
Pt2B P3 Pd2A 0.18(14)
C48A P4A C47A 101.7(4)
C48A P4A C41 101.1(3)
C47A P4A C41 105.7(3)
C48A P4A Pt2B 115.3(3)
C47A P4A Pt2B 114.6(3)
C41 P4A Pt2B 116.52(16)
C41 P4B C47B 102.3(3)
C41 P4B C48B 101.4(4)
C47B P4B C48B 99.9(5)
C41 P4B Pd2A 118.61(18)
C47B P4B Pd2A 114.6(3)
C48B P4B Pd2A 117.2(3)
O2 C1 Pt1A 140.7(3)
O2 C1 Pd1B 141.3(3)
Pt1A C1 Pd1B 0.70(16)
O2 C1 Pd2A 138.8(3)
Pt1A C1 Pd2A 79.94(15)
Pd1B C1 Pd2A 79.32(19)
O2 C1 Pt2B 138.5(3)
Pt1A C1 Pt2B 80.12(14)
Pd1B C1 Pt2B 79.50(18)
Pd2A C1 Pt2B 0.54(14)
P1 C11 H11A 109.5
P1 C11 H11B 109.5
H11A C11 H11B 109.5
P1 C11 H11C 109.5
H11A C11 H11C 109.5
H11B C11 H11C 109.5
P1 C12 H12A 109.5
P1 C12 H12B 109.5
H12A C12 H12B 109.5
P1 C12 H12C 109.5
H12A C12 H12C 109.5
H12B C12 H12C 109.5
P2 C21 H21A 109.5
P2 C21 H21B 109.5
H21A C21 H21B 109.5
P2 C21 H21C 109.5
H21A C21 H21C 109.5
H21B C21 H21C 109.5
P2 C22 H22A 109.5
P2 C22 H22B 109.5
H22A C22 H22B 109.5
P2 C22 H22C 109.5
H22A C22 H22C 109.5
H22B C22 H22C 109.5
C36 C31 C32B 114.6(5)
C36 C31 C32A 114.2(5)
C32B C31 C32A 54.2(5)
C36 C31 P3 124.5(4)
C32B C31 P3 113.2(5)
C32A C31 P3 115.8(4)
P3 C32 H32A 109.5
P3 C32 H32B 109.5
H32A C32 H32B 109.5
P3 C32 H32C 109.5
H32A C32 H32C 109.5
H32B C32 H32C 109.5
P3 C33 H33D 109.5
P3 C33 H33E 109.5
H33D C33 H33E 109.5
P3 C33 H33C 109.5
H33D C33 H33C 109.5
H33E C33 H33C 109.5
C36 C35 C34B 116.4(6)
C36 C35 C34A 120.3(5)
C34B C35 C34A 39.8(6)
C36 C35 H35 119.8
C34B C35 H35 109.0
C34A C35 H35 119.8
C31 C36 C35 123.3(5)
C31 C36 H36 118.4
C35 C36 H36 118.4
C46A C41 C42A 122.5(8)
C46A C41 C42B 139.6(7)
C42A C41 C42B 18.2(5)
C46A C41 C46B 29.2(5)
C42A C41 C46B 95.6(7)
C42B C41 C46B 113.7(7)
C46A C41 P4B 91.3(6)
C42A C41 P4B 145.5(6)
C42B C41 P4B 127.4(5)
C46B C41 P4B 118.9(5)
C46A C41 P4A 117.0(6)
C42A C41 P4A 120.5(6)
C42B C41 P4A 102.8(5)
C46B C41 P4A 142.8(5)
P4B C41 P4A 26.07(9)
C112 C111 C116 119.3(4)
C112 C111 P1 120.8(3)
C116 C111 P1 119.8(3)
C113 C112 C111 120.8(4)
C113 C112 H112 119.6
C111 C112 H112 119.6
C112 C113 C114 120.6(4)
C112 C113 H113 119.7
C114 C113 H113 119.7
C115 C114 C113 119.2(4)
C115 C114 H114 120.4
C113 C114 H114 120.4
C114 C115 C116 121.0(4)
C114 C115 H115 119.5
C116 C115 H115 119.5
C115 C116 C111 119.1(4)
C115 C116 H116 120.4
C111 C116 H116 120.4
C216 C211 C212 119.8(3)
C216 C211 P2 119.7(3)
C212 C211 P2 120.5(3)
C211 C212 C213 119.3(4)
C211 C212 H212 120.4
C213 C212 H212 120.4
C214 C213 C212 120.2(4)
C214 C213 H213 119.9
C212 C213 H213 119.9
C213 C214 C215 120.3(4)
C213 C214 H214 119.9
C215 C214 H214 119.9
C214 C215 C216 120.9(4)
C214 C215 H215 119.5
C216 C215 H215 119.5
C215 C216 C211 119.5(4)
C215 C216 H216 120.2
C211 C216 H216 120.2
C33A C32A C31 117.8(8)
C33A C32A H13 121.1
C31 C32A H13 121.1
C32A C33A C34A 122.2(10)
C32A C33A H33A 118.9
C34A C33A H33A 118.9
C33A C34A C35 116.8(8)
C33A C34A H34A 121.6
C35 C34A H34A 121.6
C43A C42A C41 123.2(11)
C43A C42A H42A 118.4
C41 C42A H42A 118.4
C42A C43A C44A 117.3(13)
C42A C43A H43A 121.4
C44A C43A H43A 121.4
C43A C44A C45A 122.0(12)
C43A C44A H44A 119.0
C45A C44A H44A 119.0
C46A C45A C44A 115.6(10)
C46A C45A H45A 122.2
C44A C45A H45A 122.2
C41 C46A C45A 119.3(10)
C41 C46A H46A 120.3
C45A C46A H46A 120.3
C33B C32B C31 116.8(8)
C33B C32B H14 121.6
C31 C32B H14 121.6
C34B C33B C32B 120.7(9)
C34B C33B H33B 119.7
C32B C33B H33B 119.7
C33B C34B C35 121.0(8)
C33B C34B H34B 119.5
C35 C34B H34B 119.5
C43B C42B C41 124.7(10)
C43B C42B H42B 117.7
C41 C42B H42B 117.7
C44B C43B C42B 118.1(11)
C44B C43B H43B 120.9
C42B C43B H43B 120.9
C43B C44B C45B 124.6(11)
C43B C44B H44B 117.7
C45B C44B H44B 117.7
C44B C45B C46B 114.9(11)
C44B C45B H45B 122.5
C46B C45B H45B 122.5
C45B C46B C41 123.9(10)
C45B C46B H46B 118.0
C41 C46B H46B 118.0
P4B C47B H47D 109.5
P4B C47B H47E 109.5
H47D C47B H47E 109.5
P4B C47B H47F 109.5
H47D C47B H47F 109.5
H47E C47B H47F 109.5
P4B C48B H1 109.5
P4B C48B H2 109.5
H1 C48B H2 109.5
P4B C48B H3 109.5
H1 C48B H3 109.5
H2 C48B H3 109.5
B8 B3 B7 58.9(2)
B8 B3 B4 58.2(2)
B7 B3 B4 106.2(3)
B8 B3 Pd1B 117.0(3)
B7 B3 Pd1B 121.2(3)
B4 B3 Pd1B 64.25(19)
B8 B3 Pt1A 117.0(2)
B7 B3 Pt1A 121.4(2)
B4 B3 Pt1A 64.29(16)
Pd1B B3 Pt1A 0.12(17)
B8 B3 Pt2B 117.6(2)
B7 B3 Pt2B 64.43(18)
B4 B3 Pt2B 121.1(2)
Pd1B B3 Pt2B 72.95(17)
Pt1A B3 Pt2B 73.00(13)
B8 B3 Pd2A 117.4(3)
B7 B3 Pd2A 64.43(19)
B4 B3 Pd2A 120.6(2)
Pd1B B3 Pd2A 72.63(18)
Pt1A B3 Pd2A 72.68(14)
Pt2B B3 Pd2A 0.48(12)
B8 B3 H3A 120.4
B7 B3 H3A 121.2
B4 B3 H3A 121.7
Pd1B B3 H3A 109.9
Pt1A B3 H3A 109.7
Pt2B B3 H3A 109.6
Pd2A B3 H3A 110.0
B9 B4 B8 60.0(2)
B9 B4 B5 59.9(2)
B8 B4 B5 107.2(3)
B9 B4 B3 106.0(3)
B8 B4 B3 57.3(2)
B5 B4 B3 107.7(3)
B9 B4 Pd1B 120.2(3)
B8 B4 Pd1B 118.1(3)
B5 B4 Pd1B 66.7(2)
B3 B4 Pd1B 66.4(2)
B9 B4 Pt1A 120.3(2)
B8 B4 Pt1A 118.5(2)
B5 B4 Pt1A 66.51(17)
B3 B4 Pt1A 66.84(18)
Pd1B B4 Pt1A 0.48(16)
B9 B4 H4 120.0
B8 B4 H4 121.4
B5 B4 H4 122.1
B3 B4 H4 123.8
Pd1B B4 H4 109.7
Pt1A B4 H4 109.3
B9 B5 B10 60.2(2)
B9 B5 B4 59.5(2)
B10 B5 B4 107.8(3)
B9 B5 B6 106.2(3)
B10 B5 B6 57.4(2)
B4 B5 B6 108.8(3)
B9 B5 Pd1B 119.5(3)
B10 B5 Pd1B 119.2(3)
B4 B5 Pd1B 66.2(2)
B6 B5 Pd1B 67.7(2)
B9 B5 Pt1A 120.1(2)
B10 B5 Pt1A 119.6(2)
B4 B5 Pt1A 66.67(18)
B6 B5 Pt1A 67.84(17)
Pd1B B5 Pt1A 0.63(15)
B9 B5 H5 120.6
B10 B5 H5 120.8
B4 B5 H5 121.9
B6 B5 H5 122.9
Pd1B B5 H5 109.3
Pt1A B5 H5 108.7
B10 B6 B11 58.4(2)
B10 B6 B5 58.9(2)
B11 B6 B5 106.0(3)
B10 B6 Pd2A 118.4(2)
B11 B6 Pd2A 65.3(2)
B5 B6 Pd2A 121.7(2)
B10 B6 Pt2B 118.3(2)
B11 B6 Pt2B 65.25(19)
B5 B6 Pt2B 121.4(2)
Pd2A B6 Pt2B 0.24(15)
B10 B6 Pd1B 117.2(3)
B11 B6 Pd1B 120.7(3)
B5 B6 Pd1B 64.0(2)
Pd2A B6 Pd1B 72.62(17)
Pt2B B6 Pd1B 72.49(16)
B10 B6 Pt1A 117.5(2)
B11 B6 Pt1A 121.3(2)
B5 B6 Pt1A 64.07(17)
Pd2A B6 Pt1A 72.96(14)
Pt2B B6 Pt1A 72.84(13)
Pd1B B6 Pt1A 0.60(15)
B10 B6 H6 120.0
B11 B6 H6 121.4
B5 B6 H6 121.4
Pd2A B6 H6 108.8
Pt2B B6 H6 109.1
Pd1B B6 H6 110.3
Pt1A B6 H6 109.8
B12 B7 B8 60.2(2)
B12 B7 B11 58.4(3)
B8 B7 B11 106.8(3)
B12 B7 B3 107.3(3)
B8 B7 B3 58.3(2)
B11 B7 B3 109.1(3)
B12 B7 Pt2B 120.0(2)
B8 B7 Pt2B 120.1(2)
B11 B7 Pt2B 67.14(18)
B3 B7 Pt2B 67.94(18)
B12 B7 Pd2A 119.5(3)
B8 B7 Pd2A 120.0(2)
B11 B7 Pd2A 66.67(19)
B3 B7 Pd2A 68.06(18)
Pt2B B7 Pd2A 0.51(13)
B12 B7 H7 120.5
B8 B7 H7 120.8
B11 B7 H7 122.6
B3 B7 H7 122.1
Pt2B B7 H7 108.5
Pd2A B7 H7 108.8
B3 B8 B7 62.8(2)
B3 B8 B9 111.7(3)
B7 B8 B9 109.2(3)
B3 B8 B4 64.5(2)
B7 B8 B4 114.3(3)
B9 B8 B4 59.9(2)
B3 B8 B12 110.6(3)
B7 B8 B12 59.9(2)
B9 B8 B12 59.2(2)
B4 B8 B12 109.1(3)
B3 B8 H8 117.8
B7 B8 H8 119.3
B9 B8 H8 121.8
B4 B8 H8 118.6
B12 B8 H8 122.3
B12 B9 B4 110.4(3)
B12 B9 B8 60.5(2)
B4 B9 B8 60.1(2)
B12 B9 B5 109.8(3)
B4 B9 B5 60.7(2)
B8 B9 B5 107.9(3)
B12 B9 B10 60.4(2)
B4 B9 B10 108.6(3)
B8 B9 B10 107.1(3)
B5 B9 B10 60.0(2)
B12 B9 H9 120.1
B4 B9 H9 120.6
B8 B9 H9 122.4
B5 B9 H9 121.2
B10 B9 H9 122.2
B6 B10 B11 63.6(2)
B6 B10 B12 110.1(3)
B11 B10 B12 59.0(2)
B6 B10 B5 63.7(2)
B11 B10 B5 113.9(3)
B12 B10 B5 108.5(3)
B6 B10 B9 110.9(3)
B11 B10 B9 108.3(3)
B12 B10 B9 58.9(2)
B5 B10 B9 59.8(2)
B6 B10 H10 118.1
B11 B10 H10 119.4
B12 B10 H10 122.9
B5 B10 H10 119.0
B9 B10 H10 122.3
B12 B11 B10 61.1(2)
B12 B11 B7 60.0(2)
B10 B11 B7 108.3(3)
B12 B11 B6 107.4(3)
B10 B11 B6 58.1(2)
B7 B11 B6 107.8(3)
B12 B11 Pd2A 120.5(3)
B10 B11 Pd2A 119.4(3)
B7 B11 Pd2A 66.3(2)
B6 B11 Pd2A 66.60(19)
B12 B11 Pt2B 120.3(3)
B10 B11 Pt2B 119.6(2)
B7 B11 Pt2B 65.9(2)
B6 B11 Pt2B 66.97(18)
Pd2A B11 Pt2B 0.44(15)
B12 B11 H11 119.4
B10 B11 H11 120.0
B7 B11 H11 122.4
B6 B11 H11 123.1
Pd2A B11 H11 109.4
Pt2B B11 H11 109.5
B11 B12 B9 110.5(3)
B11 B12 B7 61.6(2)
B9 B12 B7 110.1(3)
B11 B12 B8 109.0(3)
B9 B12 B8 60.3(2)
B7 B12 B8 59.9(2)
B11 B12 B10 59.9(2)
B9 B12 B10 60.7(2)
B7 B12 B10 108.6(3)
B8 B12 B10 107.2(3)
B11 B12 H12 120.3
B9 B12 H12 120.0
B7 B12 H12 120.6
B8 B12 H12 122.2
B10 B12 H12 122.2

loop_
_geom_bond_atom_site_label_1
_geom_bond_atom_site_label_2
_geom_bond_distance
Pt2B C1 2.169(4)
Pt2B B7 2.257(4)
Pt2B B11 2.278(5)
Pt2B B6 2.309(5)
Pt2B B3 2.318(5)
Pt2B P4A 2.324(3)
Pt2B P3 2.359(2)
Pt2B Pd1B 2.739(5)
Pt1A C1 2.112(4)
Pt1A B5 2.265(4)
Pt1A B4 2.268(4)
Pt1A B3 2.314(4)
Pt1A B6 2.333(4)
Pt1A P1 2.3416(18)
Pt1A P2 2.3656(17)
Pt1A Pd2A 2.749(3)
Pd1B C1 2.114(6)
Pd1B B4 2.250(6)
Pd1B B5 2.258(5)
Pd1B B3 2.289(6)
Pd1B B6 2.324(6)
Pd1B P1 2.366(4)
Pd1B P2 2.370(4)
Pd2A C1 2.167(5)
Pd2A B7 2.261(5)
Pd2A B11 2.268(5)
Pd2A B6 2.291(5)
Pd2A B3 2.325(5)
Pd2A P3 2.378(3)
Pd2A P4B 2.419(4)
P1 C11 1.822(4)
P1 C12 1.825(4)
P1 C111 1.832(4)
P2 C21 1.812(4)
P2 C211 1.830(4)
P2 C22 1.837(4)
P3 C32 1.804(5)
P3 C33 1.815(4)
P3 C31 1.835(5)
P4A C48A 1.803(8)
P4A C47A 1.803(7)
P4A C41 1.906(5)
P4B C41 1.752(4)
P4B C47B 1.818(10)
P4B C48B 1.859(8)
O2 C1 1.153(4)
C11 H11A 0.9800
C11 H11B 0.9800
C11 H11C 0.9800
C12 H12A 0.9800
C12 H12B 0.9800
C12 H12C 0.9800
C21 H21A 0.9800
C21 H21B 0.9800
C21 H21C 0.9800
C22 H22A 0.9800
C22 H22B 0.9800
C22 H22C 0.9800
C31 C36 1.333(6)
C31 C32B 1.507(10)
C31 C32A 1.522(12)
C32 H32A 0.9800
C32 H32B 0.9800
C32 H32C 0.9800
C33 H33D 0.9800
C33 H33E 0.9800
C33 H33C 0.9800
C35 C36 1.382(6)
C35 C34B 1.412(14)
C35 C34A 1.426(13)
C35 H35 0.9500
C36 H36 0.9500
C41 C46A 1.330(11)
C41 C42A 1.351(11)
C41 C42B 1.401(10)
C41 C46B 1.462(12)
C111 C112 1.391(6)
C111 C116 1.400(5)
C112 C113 1.372(6)
C112 H112 0.9500
C113 C114 1.386(7)
C113 H113 0.9500
C114 C115 1.384(7)
C114 H114 0.9500
C115 C116 1.394(6)
C115 H115 0.9500
C116 H116 0.9500
C211 C216 1.393(5)
C211 C212 1.398(5)
C212 C213 1.403(5)
C212 H212 0.9500
C213 C214 1.369(6)
C213 H213 0.9500
C214 C215 1.375(7)
C214 H214 0.9500
C215 C216 1.383(6)
C215 H215 0.9500
C216 H216 0.9500
C32A C33A 1.397(12)
C32A H13 0.9500
C33A C34A 1.403(15)
C33A H33A 0.9500
C34A H34A 0.9500
C42A C43A 1.338(18)
C42A H42A 0.9500
C43A C44A 1.36(2)
C43A H43A 0.9500
C44A C45A 1.459(19)
C44A H44A 0.9500
C45A C46A 1.418(14)
C45A H45A 0.9500
C46A H46A 0.9500
C47A H47A 0.9800
C47A H47B 0.9800
C47A H47C 0.9800
C48A H48A 0.9800
C48A H48B 0.9800
C48A H48C 0.9800
C32B C33B 1.390(12)
C32B H14 0.9500
C33B C34B 1.378(16)
C33B H33B 0.9500
C34B H34B 0.9500
C42B C43B 1.375(16)
C42B H42B 0.9500
C43B C44B 1.368(18)
C43B H43B 0.9500
C44B C45B 1.40(2)
C44B H44B 0.9500
C45B C46B 1.410(18)
C45B H45B 0.9500
C46B H46B 0.9500
C47B H47D 0.9800
C47B H47E 0.9800
C47B H47F 0.9800
C48B H1 0.9800
C48B H2 0.9800
C48B H3 0.9800
B3 B8 1.767(6)
B3 B7 1.848(6)
B3 B4 1.896(6)
B3 H3A 1.1200
B4 B9 1.779(6)
B4 B8 1.784(6)
B4 B5 1.801(6)
B4 H4 1.1200
B5 B9 1.787(6)
B5 B10 1.790(6)
B5 B6 1.874(6)
B5 H5 1.1200
B6 B10 1.761(5)
B6 B11 1.858(6)
B6 H6 1.1200
B7 B12 1.779(6)
B7 B8 1.779(6)
B7 B11 1.808(6)
B7 H7 1.1200
B8 B9 1.782(6)
B8 B12 1.786(6)
B8 H8 1.1200
B9 B12 1.762(6)
B9 B10 1.794(6)
B9 H9 1.1200
B10 B11 1.767(6)
B10 B12 1.788(6)
B10 H10 1.1200
B11 B12 1.751(6)
B11 H11 1.1200
B12 H12 1.1200
